data_4503170
loop_
_publ_author_name
'Lee, Hyang-Yeol'
'Kampf, Jeffery W.'
'Park, Kyo Sung'
'Marsh, E. Neil G.'

_publ_section_title
;
 Covalent Metal&#x2212;Peptide Framework Compounds That Extend in One and
 Two Dimensions
;
_journal_issue 1
_journal_name_full 'Crystal Growth &amp; Design'
_journal_page_first 296
_journal_paper_doi 10.1021/cg700724h
_journal_volume 8
_journal_year 2008
_chemical_formula_moiety 'C12 H20 Cd N6 O8, H2 O'
_chemical_formula_sum 'C12 H22 Cd N6 O9'
_chemical_formula_weight 506.76
_chemical_name_common Cd(Gly3)2.H2O
_chemical_name_systematic
;
 ?
;
_space_group_IT_number 15
_symmetry_cell_setting monoclinic
_symmetry_space_group_name_Hall '-C 2yc'
_symmetry_space_group_name_H-M 'C 1 2/c 1'
_atom_sites_solution_hydrogens geom
_atom_sites_solution_primary direct
_atom_sites_solution_secondary difmap
_audit_creation_method SHELXL-97
_cell_angle_alpha 90.00
_cell_angle_beta 96.234(5)
_cell_angle_gamma 90.00
_cell_formula_units_Z 4
_cell_length_a 23.241(8)
_cell_length_b 4.7300(16)
_cell_length_c 15.601(5)
_cell_measurement_reflns_used 5455
_cell_measurement_temperature 123(2)
_cell_measurement_theta_max 23.22
_cell_measurement_theta_min 2.62
_cell_volume 1704.9(10)
_computing_cell_refinement 'Bruker SMART'
_computing_data_collection 'Bruker SMART'
_computing_data_reduction 'Bruker SHELXTL'
_computing_molecular_graphics 'Bruker SHELXTL'
_computing_publication_material 'Bruker SHELXTL'
_computing_structure_refinement 'Bruker SHELXTL'
_computing_structure_solution 'Bruker SHELXTL'
_diffrn_ambient_temperature 123(2)
_diffrn_measured_fraction_theta_full 0.986
_diffrn_measured_fraction_theta_max 0.986
_diffrn_measurement_device_type 'CCD area detector'
_diffrn_measurement_method 'phi and omega scans'
_diffrn_radiation_monochromator graphite
_diffrn_radiation_source 'fine-focus sealed tube'
_diffrn_radiation_type MoK\a
_diffrn_radiation_wavelength 0.71073
_diffrn_reflns_av_R_equivalents 0.0202
_diffrn_reflns_av_sigmaI/netI 0.0189
_diffrn_reflns_limit_h_max 30
_diffrn_reflns_limit_h_min -30
_diffrn_reflns_limit_k_max 6
_diffrn_reflns_limit_k_min -6
_diffrn_reflns_limit_l_max 20
_diffrn_reflns_limit_l_min -20
_diffrn_reflns_number 47298
_diffrn_reflns_theta_full 28.50
_diffrn_reflns_theta_max 28.50
_diffrn_reflns_theta_min 1.76
_exptl_absorpt_coefficient_mu 1.347
_exptl_absorpt_correction_T_max 0.8999
_exptl_absorpt_correction_T_min 0.6285
_exptl_absorpt_correction_type multi-scan
_exptl_absorpt_process_details
;
  Blessing, R. Acta Cryst. (1995) A51 33-38.
  Sheldrick, G.  SADABS (Version 2.10) Bruker/Siemens area
  detector absorption and other corrections, University of
  Gottingen, Germany 2003.
;
_exptl_crystal_colour colorless
_exptl_crystal_density_diffrn 1.974
_exptl_crystal_density_method 'not measured'
_exptl_crystal_description needle
_exptl_crystal_F_000 1024
_exptl_crystal_size_max 0.38
_exptl_crystal_size_mid 0.11
_exptl_crystal_size_min 0.08
_refine_diff_density_max 1.012
_refine_diff_density_min -0.646
_refine_diff_density_rms 0.109
_refine_ls_extinction_method none
_refine_ls_goodness_of_fit_ref 1.082
_refine_ls_hydrogen_treatment mixed
_refine_ls_matrix_type full
_refine_ls_number_parameters 133
_refine_ls_number_reflns 2136
_refine_ls_number_restraints 0
_refine_ls_restrained_S_all 1.082
_refine_ls_R_factor_all 0.0359
_refine_ls_R_factor_gt 0.0263
_refine_ls_shift/su_max 0.000
_refine_ls_shift/su_mean 0.000
_refine_ls_structure_factor_coef Fsqd
_refine_ls_weighting_details 'calc w=1/[\s^2^(Fo^2^)+(0.0301P)^2^+7.7806P] where P=(Fo^2^+2Fc^2^)/3'
_refine_ls_weighting_scheme calc
_refine_ls_wR_factor_gt 0.0629
_refine_ls_wR_factor_ref 0.0671
_reflns_number_gt 1772
_reflns_number_total 2136
_reflns_threshold_expression >2sigma(I)
_cod_data_source_file cg700724h-file002.cif
_cod_data_source_block r10cd
_cod_depositor_comments
;
The following automatic conversions were performed:

'_symmetry_cell_setting' value 'Monoclinic' changed to 'monoclinic'
according to /home/saulius/struct/CIF-dictionaries/cif_core.dic
dictionary named 'cif_core.dic' version 2.4.1 from 2010-06-29.

Automatic conversion script
Id: cif_fix_values 1715 2011-07-08 13:25:40Z adriana 
;
_cod_original_sg_symbol_H-M C2/c
_cod_database_code 4503170

loop_
_symmetry_equiv_pos_as_xyz
'x, y, z'
'-x, y, -z+1/2'
'x+1/2, y+1/2, z'
'-x+1/2, y+1/2, -z+1/2'
'-x, -y, -z'
'x, -y, z-1/2'
'-x+1/2, -y+1/2, -z'
'x+1/2, -y+1/2, z-1/2'

loop_
_atom_site_label
_atom_site_type_symbol
_atom_site_fract_x
_atom_site_fract_y
_atom_site_fract_z
_atom_site_U_iso_or_equiv
_atom_site_adp_type
_atom_site_occupancy
_atom_site_symmetry_multiplicity
_atom_site_calc_flag
_atom_site_refinement_flags
Cd1 Cd 0.0000 0.0000 0.5000 0.01037(8) Uani 1 2 d S
O1 O 0.17855(8) -0.1385(4) 0.33508(12) 0.0179(4) Uani 1 1 d .
O2 O 0.31606(8) -0.0886(4) 0.44367(11) 0.0139(4) Uani 1 1 d .
O3 O 0.43769(8) 0.2263(4) 0.40981(11) 0.0141(4) Uani 1 1 d .
O4 O 0.49116(7) -0.1588(4) 0.39099(11) 0.0140(4) Uani 1 1 d .
O5 O 0.5000 0.4184(7) 0.2500 0.0293(7) Uani 1 2 d S
C1 C 0.11900(11) 0.0993(6) 0.43049(17) 0.0153(5) Uani 1 1 d .
H1C H 0.1305 0.1723 0.4893 0.018 Uiso 1 1 calc R
H1D H 0.0958 0.2485 0.3984 0.018 Uiso 1 1 calc R
C2 C 0.17378(11) 0.0534(5) 0.38683(16) 0.0117(5) Uani 1 1 d .
C3 C 0.26359(11) 0.2762(6) 0.35843(17) 0.0146(5) Uani 1 1 d .
H3A H 0.2819 0.4624 0.3717 0.018 Uiso 1 1 calc R
H3B H 0.2496 0.2743 0.2962 0.018 Uiso 1 1 calc R
C4 C 0.30931(10) 0.0481(5) 0.37583(16) 0.0118(5) Uani 1 1 d .
C5 C 0.39526(10) -0.1499(6) 0.32189(16) 0.0139(5) Uani 1 1 d .
H5A H 0.4078 -0.1851 0.2642 0.017 Uiso 1 1 calc R
H5B H 0.3864 -0.3352 0.3468 0.017 Uiso 1 1 calc R
C6 C 0.44540(10) -0.0141(6) 0.37915(15) 0.0132(4) Uani 1 1 d .
N1 N 0.08180(9) -0.1455(5) 0.43749(14) 0.0142(4) Uani 1 1 d .
H1A H 0.1013 -0.2823 0.4711 0.017 Uiso 1 1 calc R
H1B H 0.0711 -0.2205 0.3837 0.017 Uiso 1 1 calc R
N2 N 0.21449(9) 0.2482(5) 0.40687(14) 0.0131(4) Uani 1 1 d .
H2A H 0.2113 0.3623 0.4507 0.016 Uiso 1 1 calc R
N3 N 0.34277(9) 0.0188(5) 0.31174(13) 0.0141(4) Uani 1 1 d .
H3C H 0.3327 0.1038 0.2622 0.017 Uiso 1 1 calc R
H5D H 0.496(2) 0.530(9) 0.290(3) 0.051(14) Uiso 1 1 d .

loop_
_atom_site_aniso_label
_atom_site_aniso_U_11
_atom_site_aniso_U_22
_atom_site_aniso_U_33
_atom_site_aniso_U_23
_atom_site_aniso_U_13
_atom_site_aniso_U_12
Cd1 0.00899(12) 0.01172(12) 0.01023(12) 0.00087(10) 0.00035(8) -0.00003(10)
O1 0.0184(9) 0.0187(10) 0.0167(9) -0.0060(8) 0.0023(7) -0.0010(8)
O2 0.0163(8) 0.0140(8) 0.0111(8) 0.0007(7) -0.0004(7) 0.0009(7)
O3 0.0128(8) 0.0156(9) 0.0134(8) -0.0034(7) -0.0009(6) -0.0003(7)
O4 0.0119(8) 0.0153(9) 0.0145(8) 0.0036(7) 0.0003(6) 0.0018(7)
O5 0.0433(19) 0.0253(16) 0.0215(15) 0.000 0.0136(14) 0.000
C1 0.0119(11) 0.0152(11) 0.0193(12) -0.0031(10) 0.0033(9) -0.0011(10)
C2 0.0129(11) 0.0109(13) 0.0109(10) 0.0008(8) -0.0007(8) 0.0016(8)
C3 0.0131(11) 0.0145(12) 0.0164(11) 0.0017(10) 0.0021(9) 0.0001(10)
C4 0.0110(10) 0.0091(12) 0.0147(11) -0.0016(8) -0.0019(8) -0.0015(8)
C5 0.0114(11) 0.0154(13) 0.0145(11) -0.0033(10) -0.0012(9) 0.0012(10)
C6 0.0123(10) 0.0166(12) 0.0106(10) 0.0014(10) 0.0014(8) 0.0000(11)
N1 0.0133(10) 0.0127(11) 0.0165(10) -0.0008(8) 0.0021(8) 0.0004(8)
N2 0.0106(9) 0.0157(11) 0.0130(10) -0.0019(8) 0.0017(7) 0.0005(8)
N3 0.0125(9) 0.0175(11) 0.0118(9) 0.0003(9) -0.0011(7) 0.0019(9)

loop_
_atom_type_symbol
_atom_type_description
_atom_type_scat_dispersion_real
_atom_type_scat_dispersion_imag
_atom_type_scat_source
C C 0.0033 0.0016 'International Tables Vol C Tables 4.2.6.8 and 6.1.1.4'
H H 0.0000 0.0000 'International Tables Vol C Tables 4.2.6.8 and 6.1.1.4'
N N 0.0061 0.0033 'International Tables Vol C Tables 4.2.6.8 and 6.1.1.4'
O O 0.0106 0.0060 'International Tables Vol C Tables 4.2.6.8 and 6.1.1.4'
Cd Cd -0.8075 1.2024 'International Tables Vol C Tables 4.2.6.8 and 6.1.1.4'

loop_
_geom_angle_atom_site_label_1
_geom_angle_atom_site_label_2
_geom_angle_atom_site_label_3
_geom_angle
_geom_angle_site_symmetry_1
_geom_angle_site_symmetry_3
O3 Cd1 O3 180.0 7_556 3_445
O3 Cd1 N1 86.23(7) 7_556 .
O3 Cd1 N1 93.77(7) 3_445 .
O3 Cd1 N1 93.76(7) 7_556 5_556
O3 Cd1 N1 86.24(7) 3_445 5_556
N1 Cd1 N1 180.0 . 5_556
O3 Cd1 O4 93.21(7) 7_556 3_455
O3 Cd1 O4 86.79(7) 3_445 3_455
N1 Cd1 O4 84.88(7) . 3_455
N1 Cd1 O4 95.12(7) 5_556 3_455
O3 Cd1 O4 86.79(7) 7_556 7_546
O3 Cd1 O4 93.21(7) 3_445 7_546
N1 Cd1 O4 95.12(7) . 7_546
N1 Cd1 O4 84.88(7) 5_556 7_546
O4 Cd1 O4 180.00(9) 3_455 7_546
C6 O3 Cd1 129.49(16) . 3
C6 O4 Cd1 119.17(16) . 3_545
N1 C1 C2 116.9(2) . .
O1 C2 N2 123.5(2) . .
O1 C2 C1 122.6(2) . .
N2 C2 C1 113.8(2) . .
N2 C3 C4 114.8(2) . .
O2 C4 N3 123.7(2) . .
O2 C4 C3 123.1(2) . .
N3 C4 C3 113.1(2) . .
N3 C5 C6 114.2(2) . .
O3 C6 O4 126.1(2) . .
O3 C6 C5 118.2(2) . .
O4 C6 C5 115.7(2) . .
C1 N1 Cd1 108.31(16) . .
C2 N2 C3 121.5(2) . .
C4 N3 C5 121.7(2) . .

loop_
_geom_bond_atom_site_label_1
_geom_bond_atom_site_label_2
_geom_bond_distance
_geom_bond_site_symmetry_2
Cd1 O3 2.3045(18) 7_556
Cd1 O3 2.3045(18) 3_445
Cd1 N1 2.333(2) .
Cd1 N1 2.333(2) 5_556
Cd1 O4 2.3374(19) 3_455
Cd1 O4 2.3374(19) 7_546
O1 C2 1.228(3) .
O2 C4 1.236(3) .
O3 C6 1.254(3) .
O3 Cd1 2.3045(18) 3
O4 C6 1.261(3) .
O4 Cd1 2.3374(19) 3_545
C1 N1 1.456(3) .
C1 C2 1.523(3) .
C2 N2 1.333(3) .
C3 N2 1.442(3) .
C3 C4 1.518(3) .
C4 N3 1.339(3) .
C5 N3 1.452(3) .
C5 C6 1.530(3) .

loop_
_geom_hbond_atom_site_label_D
_geom_hbond_atom_site_label_H
_geom_hbond_atom_site_label_A
_geom_hbond_distance_DH
_geom_hbond_distance_HA
_geom_hbond_distance_DA
_geom_hbond_angle_DHA
_geom_hbond_site_symmetry_A
N1 H1A O2 0.92 2.30 3.114(3) 147.7 7_546
N1 H1B O5 0.92 2.60 3.325(2) 136.0 3_445
N2 H2A O2 0.88 2.12 2.982(3) 166.1 7_556
N3 H3C O1 0.88 1.94 2.806(3) 166.8 4
O5 H5D O4 0.84(4) 2.16(4) 2.996(3) 175(4) 1_565
